data_1574379
loop_
_publ_author_name
'Cui, Yibo'
'Lin, Jiawei'
'Liu, Kunjie'
'Shao, Yuhe'
'Zhao, Dong'
'Guo, Zhongnan'
'Zhao, Jing'
'Xia, Zhiguo'
'Liu, Quanlin'

_publ_section_title
;
 Tuning covalent bonding in zinc-based hybrid halides towards tunable
 room-temperature phosphorescence
;
_journal_issue 19
_journal_name_full 'Chemical Science'
_journal_page_first 8291
_journal_page_last 8301
_journal_paper_doi 10.1039/D5SC00931F
_journal_volume 16
_journal_year 2025
_chemical_formula_moiety '0.5(Cl6 Zn2.04), C6 H9.01 N2'
_chemical_formula_sum 'C6 H9.01 Cl3 N2 Zn1.01'
_chemical_formula_weight 281.32
_space_group_crystal_system monoclinic
_space_group_IT_number 9
_space_group_name_Hall 'C -2yc'
_space_group_name_H-M_alt 'C 1 c 1'
_atom_sites_solution_hydrogens geom
_atom_sites_solution_primary dual
_audit_creation_date 2024-10-11
_audit_creation_method
;
Olex2 1.2
(compiled 2018.05.29 svn.r3508 for OlexSys, GUI svn.r5506)
;
_audit_update_record
;
2024-12-30 deposited with the CCDC.	2025-04-02 downloaded from the CCDC.
;
_cell_angle_alpha 90
_cell_angle_beta 127.717(7)
_cell_angle_gamma 90
_cell_formula_units_Z 12
_cell_length_a 9.909(2)
_cell_length_b 63.672(16)
_cell_length_c 6.3765(15)
_cell_measurement_reflns_used 9902
_cell_measurement_temperature 150(2)
_cell_measurement_theta_max 28.130
_cell_measurement_theta_min 2.770
_cell_volume 3182.4(13)
_computing_cell_refinement 'SAINT V8.40B (?, 2016)'
_computing_data_reduction 'SAINT V8.40B (?, 2016)'
_computing_molecular_graphics 'Olex2 (Dolomanov et al., 2009)'
_computing_publication_material 'Olex2 (Dolomanov et al., 2009)'
_computing_structure_refinement 'ShelXL (Sheldrick, 2015)'
_computing_structure_solution 'ShelXT (Sheldrick, 2015)'
_diffrn_ambient_temperature 150.15
_diffrn_measured_fraction_theta_full 0.998
_diffrn_measured_fraction_theta_max 0.994
_diffrn_measurement_device_type 'Bruker APEX-II CCD'
_diffrn_measurement_method '\f and \w scans'
_diffrn_radiation_type MoK\a
_diffrn_radiation_wavelength 0.71073
_diffrn_reflns_av_R_equivalents 0.0563
_diffrn_reflns_av_unetI/netI 0.0746
_diffrn_reflns_Laue_measured_fraction_full 0.998
_diffrn_reflns_Laue_measured_fraction_max 0.994
_diffrn_reflns_limit_h_max 13
_diffrn_reflns_limit_h_min -14
_diffrn_reflns_limit_k_max 90
_diffrn_reflns_limit_k_min -90
_diffrn_reflns_limit_l_max 9
_diffrn_reflns_limit_l_min -9
_diffrn_reflns_number 38851
_diffrn_reflns_point_group_measured_fraction_full 0.991
_diffrn_reflns_point_group_measured_fraction_max 0.957
_diffrn_reflns_theta_full 25.242
_diffrn_reflns_theta_max 30.590
_diffrn_reflns_theta_min 2.559
_diffrn_standards_number 0
_exptl_absorpt_coefficient_mu 3.032
_exptl_absorpt_correction_T_max 0.7461
_exptl_absorpt_correction_T_min 0.5499
_exptl_absorpt_correction_type multi-scan
_exptl_absorpt_process_details
'SADABS-2016/2 (Bruker,2016/2) was used for absorption correction. wR2(int) was 0.0964 before and 0.0625 after correction. The Ratio of minimum to maximum transmission is 0.7370. The \l/2 correction factor is Not present.'
_exptl_crystal_colour 'clear whiteish white'
_exptl_crystal_colour_lustre clear
_exptl_crystal_colour_modifier whiteish
_exptl_crystal_colour_primary white
_exptl_crystal_density_diffrn 1.761
_exptl_crystal_description block
_exptl_crystal_F_000 1683
_refine_diff_density_max 1.186
_refine_diff_density_min -0.874
_refine_diff_density_rms 0.122
_refine_ls_abs_structure_details
;
 Refined as an inversion twin.
;
_refine_ls_abs_structure_Flack 0.44(3)
_refine_ls_extinction_method none
_refine_ls_goodness_of_fit_ref 1.019
_refine_ls_hydrogen_treatment constr
_refine_ls_matrix_type full
_refine_ls_number_parameters 310
_refine_ls_number_reflns 9345
_refine_ls_number_restraints 116
_refine_ls_restrained_S_all 1.023
_refine_ls_R_factor_all 0.1208
_refine_ls_R_factor_gt 0.0546
_refine_ls_shift/su_max 0.001
_refine_ls_shift/su_mean 0.000
_refine_ls_structure_factor_coef Fsqd
_refine_ls_weighting_details 'w=1/[\s^2^(Fo^2^)+(0.0418P)^2^+13.6228P] where P=(Fo^2^+2Fc^2^)/3'
_refine_ls_weighting_scheme calc
_refine_ls_wR_factor_gt 0.1048
_refine_ls_wR_factor_ref 0.1348
_reflns_Friedel_coverage 0.917
_reflns_Friedel_fraction_full 0.983
_reflns_Friedel_fraction_max 0.920
_reflns_number_gt 5478
_reflns_number_total 9345
_reflns_threshold_expression 'I > 2\s(I)'
_cod_data_source_file d5sc00931f2.cif
_cod_data_source_block c2-c
_cod_depositor_comments 'Adding full bibliography for 1574378--1574388.cif.'
_cod_original_cell_volume 3182.5(14)
_cod_database_code 1574379
_shelx_shelxl_version_number 2018/3
_shelx_space_group_comment
;
The symmetry employed for this shelxl refinement is uniquely defined
by the following loop, which should always be used as a source of
symmetry information in preference to the above space-group names.
They are only intended as comments.
;
_olex2_refinement_description
;
1. Twinned data refinement
 Scales: 0.56(3)
 0.44(3)
2. Fixed Uiso
 At 1.2 times of:
  All C(H) groups, All N(H) groups
 At 1.5 times of:
  All C(H,H,H,H,H,H) groups
3. Rigid bond restraints
 C6, C2
 with sigma for 1-2 distances of 0.01 and sigma for 1-3 distances of 0.01
 C18, C17, C15, C16, C14
 with sigma for 1-2 distances of 0.01 and sigma for 1-3 distances of 0.01
 C3, C4, C5, C2, C6, N3
 with sigma for 1-2 distances of 0.01 and sigma for 1-3 distances of 0.01
4. Uiso/Uaniso restraints and constraints
C6 \\sim C2: within 2A with sigma of 0.04 and sigma for terminal atoms of 0.08
C15 \\sim C18 \\sim C17 \\sim C16: within 2A with sigma of 0.04 and sigma for
terminal atoms of 0.08
C2 \\sim C3 \\sim C4 \\sim C5 \\sim N3 \\sim C6: within 2A with sigma of 0.04
and sigma for terminal atoms of 0.08
Uanis(C6) \\sim Ueq: with sigma of 0.1 and sigma for terminal atoms of 0.2
Uanis(C5) \\sim Ueq, Uanis(C4) \\sim Ueq, Uanis(C3) \\sim Ueq, Uanis(C2) \\sim
Ueq, Uanis(C6) \\sim Ueq, Uanis(N3) \\sim Ueq: with sigma of 0.1 and sigma for
terminal atoms of 0.2
Uanis(N8) = Uanis(N7)
Uanis(N5) = Uanis(N4)
Uanis(N1) = Uanis(N2)
Uanis(Zn3) = Uanis(Zn4)
Uanis(C8) = Uanis(N6)
Uanis(N9) = Uanis(C18)
Uanis(C9) = Uanis(C8)
Uanis(N9) = Uanis(C14)
5. Others
 1*[Sof(H13D)+Sof(H13E)+Sof(H13F)+Sof(N8)]+1*[Sof(N7)+Sof(H13A)+Sof(H13B)+
 Sof(H13C)]=1 with esd of 0.01
 1*[Sof(H7AA)+Sof(H7AB)+Sof(H7AC)+Sof(N4)]+1*[Sof(N5)+Sof(H7BD)+Sof(H7BE)+
 Sof(H7BF)]=1 with esd of 0.01
 1*[Sof(H1AA)+Sof(H1AB)+Sof(H1AC)+Sof(N2)+Sof(H2A)]+1*[Sof(H1BD)+Sof(H1BE)+
 Sof(H1BF)+Sof(N1)+Sof(H1)]=1 with esd of 0.01
 1*[Sof(H1BD)+Sof(H1BE)+Sof(H1BF)+Sof(N1)+Sof(H1)]+1*[Sof(H1AA)+Sof(H1AB)+
 Sof(H1AC)+Sof(N2)+Sof(H2A)]=1 with esd of 0.01
 1*[Sof(Zn4)]+1*[Sof(Zn3)]=1 with esd of 0.01
 Sof(H13D)=Sof(H13E)=Sof(H13F)=Sof(N8)=FVAR(1)
 Sof(N7)=Sof(H13A)=Sof(H13B)=Sof(H13C)=FVAR(2)
 Sof(H7AA)=Sof(H7AB)=Sof(H7AC)=Sof(N4)=FVAR(3)
 Sof(N5)=Sof(H7BD)=Sof(H7BE)=Sof(H7BF)=FVAR(4)
 Sof(H1AA)=Sof(H1AB)=Sof(H1AC)=Sof(N2)=Sof(H2A)=FVAR(5)
 Sof(H1BD)=Sof(H1BE)=Sof(H1BF)=Sof(N1)=Sof(H1)=FVAR(6)
6.a Me refined with riding coordinates:
 C7(H7BD,H7BE,H7BF), C7(H7AA,H7AB,H7AC), C13(H13A,H13B,H13C), C13(H13D,H13E,
 H13F), C1(H1BD,H1BE,H1BF), C1(H1AA,H1AB,H1AC)
6.b Aromatic/amide H refined with riding coordinates:
 N5(H5A), N7(H7), N9(H9A), C11(H11), N6(H6), C17(H17), C9(H9), C12(H12),
 C15(H15), C10(H10), C18(H18), C16(H16), N1(H1), C2(H2), C3(H3), C4(H4), C5(H5),
  N3(H3A), N2(H2A)
6.c Fitted hexagon refined as free rotating group:
 C2(C3,C4,C5,N3,C6)
;
_olex2_submission_special_instructions 'No special instructions were received'

loop_
_space_group_symop_operation_xyz
'x, y, z'
'x, -y, z+1/2'
'x+1/2, y+1/2, z'
'x+1/2, -y+1/2, z+1/2'

loop_
_atom_site_label
_atom_site_type_symbol
_atom_site_fract_x
_atom_site_fract_y
_atom_site_fract_z
_atom_site_U_iso_or_equiv
_atom_site_adp_type
_atom_site_occupancy
_atom_site_site_symmetry_order
_atom_site_calc_flag
_atom_site_refinement_flags_posn
_atom_site_refinement_flags_adp
_atom_site_refinement_flags_occupancy
_atom_site_disorder_assembly
_atom_site_disorder_group
Zn4 Zn 0.23826(16) 0.51888(2) 0.6782(3) 0.0305(4) Uani 0.965(6) 1 d . . P A 2
Zn2 Zn -0.23299(14) 0.68558(2) 0.8391(2) 0.0342(3) Uani 1 1 d . . . . .
Zn1 Zn -0.23158(14) 0.64780(2) 0.3406(2) 0.0346(3) Uani 1 1 d . . . . .
Cl5 Cl 0.0057(6) 0.63044(6) 0.4890(8) 0.0505(10) Uani 1 1 d . . . . .
Cl6 Cl -0.2278(4) 0.68131(4) 0.2126(6) 0.0465(8) Uani 1 1 d . . . . .
Cl7 Cl -0.2327(4) 0.65202(4) 0.7090(6) 0.0467(8) Uani 1 1 d . . . . .
Cl2 Cl 0.4777(6) 0.53616(7) 0.9774(8) 0.0517(11) Uani 1 1 d . . . . .
Cl9 Cl 0.0049(6) 0.70283(7) 0.9874(8) 0.0490(9) Uani 1 1 d . . . . .
Cl1 Cl 0.2392(5) 0.48536(4) 0.8127(7) 0.0476(9) Uani 1 1 d . . . . .
Cl3 Cl -0.0009(6) 0.53622(7) 0.5319(8) 0.0540(11) Uani 1 1 d . . . . .
Cl4 Cl -0.4723(6) 0.63072(7) 0.0436(8) 0.0535(11) Uani 1 1 d . . . . .
Cl8 Cl -0.4750(6) 0.70282(7) 0.5405(8) 0.0524(10) Uani 1 1 d . . . . .
N5 N -0.310(2) 0.5361(2) 0.619(4) 0.041(5) Uani 0.659(16) 1 d . . P B 2
H5A H -0.375232 0.532780 0.449797 0.049 Uiso 1 1 calc R . . B 2
C7 C -0.2612(19) 0.5179(3) 0.766(3) 0.057(5) Uani 1 1 d . . . . .
H7BD H -0.311521 0.505801 0.645954 0.086 Uiso 0.659(16) 1 calc R . P B 2
H7BE H -0.136563 0.516710 0.882035 0.086 Uiso 0.659(16) 1 calc R . P B 2
H7BF H -0.301089 0.518270 0.873404 0.086 Uiso 0.659(16) 1 calc R . P B 2
H7AA H -0.218826 0.506252 0.891769 0.086 Uiso 0.345(15) 1 calc R . P B 1
H7AB H -0.386212 0.517799 0.646883 0.086 Uiso 0.345(15) 1 calc R . P B 1
H7AC H -0.219436 0.516356 0.661391 0.086 Uiso 0.345(15) 1 calc R . P B 1
N7 N 0.211(3) 0.7031(3) 0.619(4) 0.048(5) Uani 0.646(16) 1 d . . P C 1
H7 H 0.146135 0.700519 0.448148 0.058 Uiso 1 1 calc R . . C 1
N9 N 0.3110(18) 0.7258(2) 0.940(3) 0.074(3) Uani 1 1 d . . . . .
H9A H 0.344165 0.714781 1.044417 0.089 Uiso 1 1 calc R . . . .
C11 C -0.206(2) 0.59514(17) 0.897(3) 0.044(4) Uani 1 1 d . . . . .
H11 H -0.184272 0.608653 0.975417 0.053 Uiso 1 1 calc R . . . .
N6 N -0.1997(16) 0.55943(17) 0.932(3) 0.070(3) Uani 1 1 d . . . . .
H6 H -0.170328 0.548023 1.029061 0.084 Uiso 1 1 calc R . . . .
C17 C 0.292(2) 0.7622(2) 0.896(3) 0.047(4) Uani 1 1 d . U . . .
H17 H 0.314319 0.775557 0.978684 0.056 Uiso 1 1 calc R . . . .
C13 C 0.266(2) 0.6847(2) 0.776(2) 0.058(6) Uani 1 1 d . . . . .
H13A H 0.220469 0.672303 0.660792 0.088 Uiso 0.646(16) 1 calc R . P C 1
H13B H 0.391055 0.684109 0.894487 0.088 Uiso 0.646(16) 1 calc R . P C 1
H13C H 0.225047 0.684844 0.882571 0.088 Uiso 0.646(16) 1 calc R . P C 1
H13D H 0.309849 0.672468 0.894770 0.088 Uiso 0.360(15) 1 calc R . P C 2
H13E H 0.141226 0.684794 0.664673 0.088 Uiso 0.360(15) 1 calc R . P C 2
H13F H 0.302380 0.683849 0.664087 0.088 Uiso 0.360(15) 1 calc R . P C 2
C9 C -0.331(2) 0.5749(2) 0.504(4) 0.070(3) Uani 1 1 d . . . . .
H9 H -0.390478 0.574087 0.318345 0.084 Uiso 1 1 calc R . . . .
C12 C -0.159(2) 0.57875(18) 1.052(3) 0.056(4) Uani 1 1 d . . . . .
H12 H -0.099070 0.580160 1.237243 0.067 Uiso 1 1 calc R . . . .
C14 C 0.235(2) 0.7230(2) 0.674(4) 0.074(3) Uani 1 1 d . U . . .
C8 C -0.293(2) 0.5574(2) 0.640(4) 0.070(3) Uani 1 1 d . . . . .
C15 C 0.195(2) 0.7402(2) 0.540(3) 0.054(3) Uani 1 1 d . U . . .
H15 H 0.145566 0.738744 0.357255 0.065 Uiso 1 1 calc R . . . .
C1 C -0.738(2) 0.6498(3) 0.249(3) 0.074(7) Uani 1 1 d . . . . .
H1BD H -0.690744 0.661884 0.368712 0.111 Uiso 0.681(14) 1 calc R . P D 2
H1BE H -0.695950 0.649746 0.144086 0.111 Uiso 0.681(14) 1 calc R . P D 2
H1BF H -0.862787 0.650647 0.129850 0.111 Uiso 0.681(14) 1 calc R . P D 2
H1AA H -0.784498 0.660942 0.115771 0.111 Uiso 0.322(14) 1 calc R . P D 1
H1AB H -0.780420 0.651474 0.352081 0.111 Uiso 0.322(14) 1 calc R . P D 1
H1AC H -0.613120 0.650579 0.367564 0.111 Uiso 0.322(14) 1 calc R . P D 1
C10 C -0.289(2) 0.59405(18) 0.620(3) 0.047(4) Uani 1 1 d . . . . .
H10 H -0.313223 0.606441 0.519506 0.057 Uiso 1 1 calc R . . . .
C18 C 0.334(3) 0.7449(2) 1.036(4) 0.074(3) Uani 1 1 d . U . . .
H18 H 0.383417 0.746275 1.218523 0.089 Uiso 1 1 calc R . . . .
C16 C 0.218(2) 0.7609(2) 0.633(3) 0.051(4) Uani 1 1 d . U . . .
H16 H 0.183570 0.772900 0.522735 0.061 Uiso 1 1 calc R . . . .
N1 N -0.685(2) 0.6305(2) 0.404(3) 0.043(5) Uani 0.681(14) 1 d . . P D 2
H1 H -0.620319 0.630961 0.577891 0.051 Uiso 0.681(14) 1 calc R . P D 2
N4 N -0.208(5) 0.5353(5) 0.893(7) 0.041(5) Uani 0.345(15) 1 d . . P B 1
N8 N 0.328(4) 0.7025(5) 0.923(6) 0.048(5) Uani 0.360(15) 1 d . . P C 2
C2 C -0.6765(13) 0.5991(2) 0.4942(11) 0.085(5) Uani 1 1 d . U . . .
H2 H -0.627909 0.605133 0.662657 0.102 Uiso 1 1 calc R . . . .
C3 C -0.6878(16) 0.57735(18) 0.465(2) 0.130(8) Uani 1 1 d G U . . .
H3 H -0.646962 0.568590 0.613477 0.156 Uiso 1 1 calc R . . . .
C4 C -0.7590(15) 0.56846(13) 0.219(3) 0.126(8) Uani 1 1 d G U . . .
H4 H -0.766687 0.553623 0.198535 0.152 Uiso 1 1 calc R . . . .
C5 C -0.8188(16) 0.58128(18) 0.0012(18) 0.112(7) Uani 1 1 d G U . . .
H5 H -0.867360 0.575201 -0.167229 0.135 Uiso 1 1 calc R . . . .
N3 N -0.8074(15) 0.60298(17) 0.0304(12) 0.080(4) Uani 1 1 d G U . . .
H3A H -0.845298 0.611098 -0.107112 0.096 Uiso 1 1 calc R . . . .
C6 C -0.7363(10) 0.61187(14) 0.2769(16) 0.028(2) Uani 1 1 d G U . . .
N2 N -0.788(6) 0.6307(5) 0.125(7) 0.043(5) Uani 0.322(14) 1 d . . P D 1
H2A H -0.852371 0.629987 -0.049033 0.051 Uiso 0.322(14) 1 calc R . P D 1
Zn3 Zn 0.251(3) 0.5190(3) 0.833(5) 0.0305(4) Uani 0.054(3) 1 d . . P A 1

loop_
_atom_site_aniso_label
_atom_site_aniso_U_11
_atom_site_aniso_U_22
_atom_site_aniso_U_33
_atom_site_aniso_U_23
_atom_site_aniso_U_13
_atom_site_aniso_U_12
Zn4 0.0356(9) 0.0311(7) 0.0228(8) 0.0013(6) 0.0169(6) 0.0017(7)
Zn2 0.0359(7) 0.0323(6) 0.0329(7) 0.0006(6) 0.0203(5) -0.0001(6)
Zn1 0.0361(7) 0.0324(6) 0.0333(7) -0.0003(6) 0.0202(5) -0.0002(6)
Cl5 0.045(2) 0.061(2) 0.0412(18) 0.0021(18) 0.0242(17) 0.0131(18)
Cl6 0.075(2) 0.0357(14) 0.0401(15) 0.0017(12) 0.0412(17) -0.0015(14)
Cl7 0.076(2) 0.0341(14) 0.0418(15) -0.0021(12) 0.0422(18) -0.0012(14)
Cl2 0.048(3) 0.063(2) 0.0350(18) -0.0103(18) 0.0204(18) -0.014(2)
Cl9 0.039(2) 0.062(2) 0.0405(17) -0.0048(17) 0.0215(16) -0.0168(18)
Cl1 0.081(3) 0.0344(16) 0.0428(17) 0.0051(14) 0.045(2) 0.0016(17)
Cl3 0.049(3) 0.067(2) 0.046(2) 0.0026(19) 0.029(2) 0.019(2)
Cl4 0.047(2) 0.061(2) 0.0372(17) -0.0118(17) 0.0184(17) -0.0147(18)
Cl8 0.045(2) 0.061(2) 0.0409(19) 0.0137(18) 0.0208(18) 0.0158(18)
N5 0.039(11) 0.043(9) 0.044(10) -0.015(5) 0.027(9) -0.011(6)
C7 0.042(11) 0.052(10) 0.072(14) -0.002(6) 0.033(11) 0.002(7)
N7 0.060(11) 0.037(8) 0.044(10) -0.009(5) 0.030(9) -0.009(6)
N9 0.070(6) 0.062(4) 0.118(7) 0.022(5) 0.072(6) 0.011(4)
C11 0.071(11) 0.026(5) 0.037(7) 0.007(5) 0.033(8) 0.004(7)
N6 0.050(6) 0.042(4) 0.116(8) -0.023(4) 0.050(6) -0.011(3)
C17 0.052(10) 0.042(6) 0.040(7) 0.008(6) 0.025(7) 0.016(7)
C13 0.093(15) 0.021(7) 0.053(9) 0.000(5) 0.040(10) -0.003(6)
C9 0.050(6) 0.042(4) 0.116(8) -0.023(4) 0.050(6) -0.011(3)
C12 0.055(8) 0.033(6) 0.078(9) 0.006(6) 0.041(8) 0.002(5)
C14 0.070(6) 0.062(4) 0.118(7) 0.022(5) 0.072(6) 0.011(4)
C8 0.050(6) 0.042(4) 0.116(8) -0.023(4) 0.050(6) -0.011(3)
C15 0.055(8) 0.072(8) 0.045(8) -0.023(6) 0.036(7) -0.017(7)
C1 0.069(15) 0.043(10) 0.097(17) 0.015(7) 0.044(14) 0.004(7)
C10 0.064(11) 0.032(6) 0.038(7) -0.013(6) 0.027(8) -0.011(7)
C18 0.070(6) 0.062(4) 0.118(7) 0.022(5) 0.072(6) 0.011(4)
C16 0.047(9) 0.053(6) 0.038(7) -0.012(6) 0.019(7) -0.023(7)
N1 0.059(12) 0.040(9) 0.023(7) 0.001(4) 0.022(8) 0.000(6)
N4 0.039(11) 0.043(9) 0.044(10) -0.015(5) 0.027(9) -0.011(6)
N8 0.060(11) 0.037(8) 0.044(10) -0.009(5) 0.030(9) -0.009(6)
C2 0.041(8) 0.187(15) 0.017(5) 0.008(8) 0.014(6) 0.014(11)
C3 0.106(16) 0.155(14) 0.149(14) 0.115(12) 0.089(14) 0.051(14)
C4 0.108(19) 0.058(10) 0.23(2) 0.029(9) 0.11(2) 0.009(8)
C5 0.090(14) 0.147(13) 0.087(11) -0.083(10) 0.048(12) -0.025(14)
N3 0.074(8) 0.135(10) 0.025(5) 0.024(6) 0.027(6) 0.016(9)
C6 0.029(6) 0.020(5) 0.057(7) -0.010(3) 0.037(6) -0.009(3)
N2 0.059(12) 0.040(9) 0.023(7) 0.001(4) 0.022(8) 0.000(6)
Zn3 0.0356(9) 0.0311(7) 0.0228(8) 0.0013(6) 0.0169(6) 0.0017(7)

loop_
_atom_type_symbol
_atom_type_description
_atom_type_scat_dispersion_real
_atom_type_scat_dispersion_imag
_atom_type_scat_source
C C 0.0033 0.0016 'International Tables Vol C Tables 4.2.6.8 and 6.1.1.4'
H H 0.0000 0.0000 'International Tables Vol C Tables 4.2.6.8 and 6.1.1.4'
Cl Cl 0.1484 0.1585 'International Tables Vol C Tables 4.2.6.8 and 6.1.1.4'
N N 0.0061 0.0033 'International Tables Vol C Tables 4.2.6.8 and 6.1.1.4'
Zn Zn 0.2839 1.4301 'International Tables Vol C Tables 4.2.6.8 and 6.1.1.4'

loop_
_geom_angle_atom_site_label_1
_geom_angle_atom_site_label_2
_geom_angle_atom_site_label_3
_geom_angle
_geom_angle_site_symmetry_1
_geom_angle_site_symmetry_3
_geom_angle_publ_flag
Cl2 Zn4 Cl1 104.95(16) . 2_564 ?
Cl2 Zn4 Cl1 112.39(16) . . ?
Cl2 Zn4 Cl3 114.6(2) . . ?
Cl1 Zn4 Cl1 105.19(10) . 2_564 ?
Cl3 Zn4 Cl1 112.06(18) . . ?
Cl3 Zn4 Cl1 106.78(16) . 2_564 ?
Cl7 Zn2 Cl6 104.67(11) . 1_556 ?
Cl9 Zn2 Cl6 105.32(15) . 1_556 ?
Cl9 Zn2 Cl7 112.29(16) . . ?
Cl9 Zn2 Cl8 115.2(2) . . ?
Cl8 Zn2 Cl6 105.37(15) . 1_556 ?
Cl8 Zn2 Cl7 112.82(15) . . ?
Cl5 Zn1 Cl6 111.80(16) . . ?
Cl5 Zn1 Cl7 106.26(14) . . ?
Cl5 Zn1 Cl4 115.1(2) . . ?
Cl6 Zn1 Cl7 104.97(11) . . ?
Cl4 Zn1 Cl6 113.27(14) . . ?
Cl4 Zn1 Cl7 104.28(15) . . ?
Zn1 Cl6 Zn2 118.04(13) . 1_554 ?
Zn2 Cl7 Zn1 117.77(13) . . ?
Zn3 Cl1 Zn4 95.0(8) . 2_565 ?
C8 N5 C7 143.1(18) . . ?
C14 N7 C13 133.8(17) . . ?
C18 N9 C14 119.8(14) . . ?
C12 C11 C10 124.3(11) . . ?
C12 N6 C8 121.1(12) . . ?
C18 C17 C16 119.5(14) . . ?
C8 C9 C10 122.4(19) . . ?
C11 C12 N6 116.7(15) . . ?
N7 C14 N9 108.9(16) . . ?
N9 C14 N8 54.0(13) . . ?
C15 C14 N7 136(2) . . ?
C15 C14 N9 114.9(14) . . ?
C15 C14 N8 167.0(19) . . ?
N5 C8 N6 98.8(15) . . ?
N6 C8 N4 52.6(12) . . ?
C9 C8 N5 144.0(19) . . ?
C9 C8 N6 117.2(12) . . ?
C9 C8 N4 169.1(18) . . ?
C14 C15 C16 127.4(15) . . ?
C9 C10 C11 118.2(13) . . ?
C17 C18 N9 124(2) . . ?
C17 C16 C15 114.1(12) . . ?
C6 N1 C1 119.2(13) . . ?
C7 N4 C8 108(2) . . ?
C13 N8 C14 103(2) . . ?
C3 C2 C6 120.0 . . ?
C4 C3 C2 120.0 . . ?
C5 C4 C3 120.0 . . ?
C4 C5 N3 120.0 . . ?
C6 N3 C5 120.0 . . ?
N1 C6 C2 98.3(9) . . ?
N1 C6 N3 141.4(9) . . ?
C2 C6 N2 158.2(15) . . ?
N3 C6 C2 120.0 . . ?
N3 C6 N2 81.4(15) . . ?
C1 N2 C6 120(2) . . ?
Cl2 Zn3 Cl1 122.8(12) . . ?
Cl2 Zn3 Cl3 115.9(9) . . ?
Cl1 Zn3 Cl3 115.7(10) . . ?

loop_
_geom_bond_atom_site_label_1
_geom_bond_atom_site_label_2
_geom_bond_distance
_geom_bond_site_symmetry_2
_geom_bond_publ_flag
Zn4 Cl2 2.223(5) . ?
Zn4 Cl1 2.352(4) 2_564 ?
Zn4 Cl1 2.298(3) . ?
Zn4 Cl3 2.236(5) . ?
Zn2 Cl6 2.366(3) 1_556 ?
Zn2 Cl7 2.293(3) . ?
Zn2 Cl9 2.221(5) . ?
Zn2 Cl8 2.235(4) . ?
Zn1 Cl5 2.219(5) . ?
Zn1 Cl6 2.293(3) . ?
Zn1 Cl7 2.371(4) . ?
Zn1 Cl4 2.221(4) . ?
Cl2 Zn3 2.13(2) . ?
Cl1 Zn3 2.146(19) . ?
Cl3 Zn3 2.29(2) . ?
N5 C7 1.38(2) . ?
N5 C8 1.36(2) . ?
C7 N4 1.28(3) . ?
N7 C13 1.42(2) . ?
N7 C14 1.30(2) . ?
N9 C14 1.38(2) . ?
N9 C18 1.322(18) . ?
C11 C12 1.308(18) . ?
C11 C10 1.42(2) . ?
N6 C12 1.371(15) . ?
N6 C8 1.49(2) . ?
C17 C18 1.315(19) . ?
C17 C16 1.36(2) . ?
C13 N8 1.35(3) . ?
C9 C8 1.32(2) . ?
C9 C10 1.350(18) . ?
C14 C15 1.295(18) . ?
C14 N8 1.81(4) . ?
C8 N4 1.90(4) . ?
C15 C16 1.406(17) . ?
C1 N1 1.46(2) . ?
C1 N2 1.37(4) . ?
N1 C6 1.345(17) . ?
C2 C3 1.3900 . ?
C2 C6 1.3900 . ?
C3 C4 1.3900 . ?
C4 C5 1.3900 . ?
C5 N3 1.3900 . ?
N3 C6 1.3900 . ?
C6 N2 1.42(3) . ?

loop_
_twin_individual_id
_twin_individual_mass_fraction_refined
1 0.56(3)
2 0.44(3)
